data_1513346
loop_
_publ_author_name
'Yamaguchi, Tetsuo'
'Hatano, Sayaka'
'Abe, Jiro'

_publ_section_title
;
 Multistate Photochromism of 1-Phenylnaphthalene-Bridged Imidazole Dimer
 That Has Three Colorless Isomers and Two Colored Isomers.
;
_journal_issue 1
_journal_name_full 'The journal of physical chemistry. A'
_journal_page_first 134
_journal_paper_doi 10.1021/jp411190d
_journal_volume 118
_journal_year 2013
_chemical_formula_sum 'C47 H32 Cl2 N4'
_chemical_formula_weight 723.67
_chemical_name_systematic
; 
 ? 
;
_space_group_IT_number 14
_symmetry_cell_setting monoclinic
_symmetry_space_group_name_Hall '-P 2yn'
_symmetry_space_group_name_H-M 'P 1 21/n 1'
_atom_sites_solution_hydrogens geom
_atom_sites_solution_primary direct
_atom_sites_solution_secondary difmap
_audit_creation_method SHELXL-97
_cell_angle_alpha 90.00
_cell_angle_beta 98.470(2)
_cell_angle_gamma 90.00
_cell_formula_units_Z 4
_cell_length_a 9.3295(16)
_cell_length_b 21.719(4)
_cell_length_c 17.834(3)
_cell_measurement_reflns_used 6478
_cell_measurement_temperature 90
_cell_measurement_theta_max 26.43
_cell_measurement_theta_min 2.31
_cell_volume 3574.2(11)
_computing_cell_refinement 'Bruker SAINT'
_computing_data_collection 'Bruker APEX2'
_computing_data_reduction 'Bruker SAINT'
_computing_molecular_graphics 'Bruker SHELXTL'
_computing_publication_material 'Bruker SHELXTL'
_computing_structure_refinement 'SHELXL-97 (Sheldrick, 2008)'
_computing_structure_solution 'SHELXS-97 (Sheldrick, 2008)'
_diffrn_ambient_temperature 90
_diffrn_detector_area_resol_mean 8.333
_diffrn_measured_fraction_theta_full 0.995
_diffrn_measured_fraction_theta_max 0.995
_diffrn_measurement_device_type 'Bruker APEX-II CCD'
_diffrn_measurement_method '\f and \w scans'
_diffrn_radiation_monochromator graphite
_diffrn_radiation_source 'fine-focus sealed tube'
_diffrn_radiation_type MoK\a
_diffrn_radiation_wavelength 0.71073
_diffrn_reflns_av_R_equivalents 0.0254
_diffrn_reflns_av_sigmaI/netI 0.0325
_diffrn_reflns_limit_h_max 11
_diffrn_reflns_limit_h_min -10
_diffrn_reflns_limit_k_max 20
_diffrn_reflns_limit_k_min -27
_diffrn_reflns_limit_l_max 22
_diffrn_reflns_limit_l_min -22
_diffrn_reflns_number 18821
_diffrn_reflns_theta_full 26.45
_diffrn_reflns_theta_max 26.45
_diffrn_reflns_theta_min 1.49
_exptl_absorpt_coefficient_mu 0.223
_exptl_absorpt_correction_T_max 0.9565
_exptl_absorpt_correction_T_min 0.8977
_exptl_absorpt_correction_type empirical
_exptl_absorpt_process_details
;
SADABS Sheldrick 1996
;
_exptl_crystal_colour colorless
_exptl_crystal_density_diffrn 1.345
_exptl_crystal_density_method 'not measured'
_exptl_crystal_description block
_exptl_crystal_F_000 1504
_exptl_crystal_size_max 0.49
_exptl_crystal_size_mid 0.24
_exptl_crystal_size_min 0.20
_refine_diff_density_max 0.460
_refine_diff_density_min -0.816
_refine_diff_density_rms 0.058
_refine_ls_extinction_method none
_refine_ls_goodness_of_fit_ref 1.038
_refine_ls_hydrogen_treatment mixed
_refine_ls_matrix_type full
_refine_ls_number_parameters 478
_refine_ls_number_reflns 7351
_refine_ls_number_restraints 0
_refine_ls_restrained_S_all 1.038
_refine_ls_R_factor_all 0.0616
_refine_ls_R_factor_gt 0.0476
_refine_ls_shift/su_max 0.000
_refine_ls_shift/su_mean 0.000
_refine_ls_structure_factor_coef Fsqd
_refine_ls_weighting_details 'calc w=1/[\s^2^(Fo^2^)+(0.0517P)^2^+3.7798P] where P=(Fo^2^+2Fc^2^)/3'
_refine_ls_weighting_scheme calc
_refine_ls_wR_factor_gt 0.1179
_refine_ls_wR_factor_ref 0.1263
_reflns_number_gt 5945
_reflns_number_total 7351
_reflns_threshold_expression >2sigma(I)
_cod_data_source_file jp411190d_si_002.cif
_cod_data_source_block 20130406
_cod_depositor_comments
;
The following automatic conversions were performed:

'_symmetry_cell_setting' value 'Monoclinic' changed to 'monoclinic'
according to
/usr/data/users/saulius/automatic-downloads/current/ACS/lib/dictionaries/cif_core.dic
dictionary named 'cif_core.dic' version 2.4.2 from 2011-04-26.

Automatic conversion script
Id: cif_fix_values 2281 2013-09-26 08:29:07Z andrius 
;
_cod_original_cell_volume 3574.3(11)
_cod_original_sg_symbol_H-M P2(1)/n
_cod_database_code 1513346

loop_
_symmetry_equiv_pos_as_xyz
'x, y, z'
'-x+1/2, y+1/2, -z+1/2'
'-x, -y, -z'
'x-1/2, -y-1/2, z-1/2'

loop_
_atom_site_label
_atom_site_type_symbol
_atom_site_fract_x
_atom_site_fract_y
_atom_site_fract_z
_atom_site_U_iso_or_equiv
_atom_site_adp_type
_atom_site_occupancy
_atom_site_symmetry_multiplicity
_atom_site_calc_flag
_atom_site_refinement_flags
Cl1 Cl 0.65225(8) 0.15614(3) 0.25137(4) 0.04357(18) Uani 1 1 d .
Cl2 Cl 0.48602(9) 0.26951(3) 0.23219(4) 0.0513(2) Uani 1 1 d .
N4 N 0.54318(17) 0.02086(7) 0.31842(9) 0.0140(3) Uani 1 1 d .
N2 N 0.24782(17) 0.10399(7) 0.15628(9) 0.0139(3) Uani 1 1 d .
N3 N 0.33752(17) 0.07196(7) 0.28312(9) 0.0129(3) Uani 1 1 d .
N1 N 0.13564(17) 0.14387(7) 0.25748(9) 0.0146(3) Uani 1 1 d .
C1 C 0.5184(2) 0.06035(9) 0.37602(11) 0.0140(4) Uani 1 1 d .
C2 C -0.0343(2) 0.26748(9) 0.14445(11) 0.0177(4) Uani 1 1 d .
H2 H -0.0471 0.2456 0.0978 0.021 Uiso 1 1 calc R
C3 C 0.2241(2) 0.15060(9) 0.00349(11) 0.0180(4) Uani 1 1 d .
H3 H 0.2102 0.1074 0.0070 0.022 Uiso 1 1 calc R
C4 C 0.3915(2) 0.09296(9) 0.35553(10) 0.0137(4) Uani 1 1 d .
C5 C 0.2773(2) -0.02586(8) 0.15632(10) 0.0136(4) Uani 1 1 d .
C6 C -0.0209(2) 0.03635(9) 0.26089(10) 0.0156(4) Uani 1 1 d .
H6 H -0.0475 0.0737 0.2828 0.019 Uiso 1 1 calc R
C7 C 0.2398(2) 0.25136(9) 0.06101(11) 0.0179(4) Uani 1 1 d .
H7 H 0.2364 0.2772 0.1037 0.021 Uiso 1 1 calc R
C8 C 0.2660(2) -0.05210(8) 0.08169(11) 0.0146(4) Uani 1 1 d .
C9 C -0.0668(2) -0.07020(10) 0.23134(11) 0.0187(4) Uani 1 1 d .
H9 H -0.1247 -0.1060 0.2330 0.022 Uiso 1 1 calc R
C10 C 0.2489(2) 0.17635(10) -0.06450(12) 0.0226(5) Uani 1 1 d .
H10 H 0.2515 0.1509 -0.1076 0.027 Uiso 1 1 calc R
C11 C 0.3825(2) -0.08921(9) -0.02493(11) 0.0202(4) Uani 1 1 d .
H11 H 0.4681 -0.0990 -0.0455 0.024 Uiso 1 1 calc R
C12 C 0.4317(2) 0.02780(8) 0.26438(10) 0.0132(4) Uani 1 1 d .
C13 C 0.1043(2) 0.03404(9) 0.22652(10) 0.0136(4) Uani 1 1 d .
C14 C 0.3247(2) 0.14136(9) 0.39737(10) 0.0147(4) Uani 1 1 d .
C15 C 0.8143(2) 0.06793(10) 0.58334(12) 0.0217(4) Uani 1 1 d .
H15 H 0.8804 0.0698 0.6292 0.026 Uiso 1 1 calc R
C16 C 0.1451(2) -0.02070(9) 0.19330(10) 0.0143(4) Uani 1 1 d .
C17 C 0.6666(2) 0.07626(10) 0.58398(11) 0.0207(4) Uani 1 1 d .
H17 H 0.6316 0.0836 0.6306 0.025 Uiso 1 1 calc R
C18 C 0.5704(2) 0.07387(9) 0.51703(11) 0.0178(4) Uani 1 1 d .
H18 H 0.4697 0.0795 0.5182 0.021 Uiso 1 1 calc R
C19 C 0.1994(2) 0.15850(9) 0.13957(11) 0.0140(4) Uani 1 1 d .
C20 C 0.2057(2) 0.08954(9) 0.23104(10) 0.0134(4) Uani 1 1 d .
C21 C 0.5374(2) -0.01581(8) 0.15750(11) 0.0142(4) Uani 1 1 d .
H21 H 0.6288 -0.0021 0.1825 0.017 Uiso 1 1 calc R
C22 C 0.0691(2) 0.27438(10) 0.27611(12) 0.0212(4) Uani 1 1 d .
H22 H 0.1255 0.2571 0.3197 0.025 Uiso 1 1 calc R
C23 C 0.5293(2) -0.04479(9) 0.08923(11) 0.0157(4) Uani 1 1 d .
H23 H 0.6154 -0.0526 0.0683 0.019 Uiso 1 1 calc R
C24 C 0.1268(2) 0.18326(9) 0.20356(11) 0.0143(4) Uani 1 1 d .
C25 C -0.0821(2) 0.35605(9) 0.21771(12) 0.0217(4) Uani 1 1 d .
H25 H -0.1264 0.3951 0.2211 0.026 Uiso 1 1 calc R
C26 C 0.0527(2) 0.24287(9) 0.20736(11) 0.0153(4) Uani 1 1 d .
C27 C 0.1300(2) -0.06280(9) 0.03562(11) 0.0190(4) Uani 1 1 d .
H27 H 0.0429 -0.0541 0.0553 0.023 Uiso 1 1 calc R
C28 C 0.0027(2) 0.33111(10) 0.28078(12) 0.0245(5) Uani 1 1 d .
H28 H 0.0154 0.3530 0.3274 0.029 Uiso 1 1 calc R
C29 C 0.3909(2) 0.19886(9) 0.40781(11) 0.0191(4) Uani 1 1 d .
H29 H 0.4786 0.2065 0.3882 0.023 Uiso 1 1 calc R
C30 C 0.0571(2) -0.07261(9) 0.19702(11) 0.0177(4) Uani 1 1 d .
H30 H 0.0830 -0.1103 0.1755 0.021 Uiso 1 1 calc R
C31 C 0.2195(2) 0.18778(9) 0.06699(11) 0.0148(4) Uani 1 1 d .
C32 C 0.1228(2) -0.08547(10) -0.03667(12) 0.0228(5) Uani 1 1 d .
H32 H 0.0310 -0.0914 -0.0667 0.027 Uiso 1 1 calc R
C33 C -0.1064(2) -0.01562(10) 0.26324(11) 0.0177(4) Uani 1 1 d .
H33 H -0.1916 -0.0139 0.2865 0.021 Uiso 1 1 calc R
C34 C 0.2497(2) -0.10001(10) -0.06681(11) 0.0225(5) Uani 1 1 d .
H34 H 0.2433 -0.1173 -0.1161 0.027 Uiso 1 1 calc R
C35 C 0.4116(2) -0.00579(8) 0.19185(10) 0.0131(4) Uani 1 1 d .
C36 C 0.3936(2) -0.06343(9) 0.04910(11) 0.0150(4) Uani 1 1 d .
C37 C 0.7680(2) 0.05440(9) 0.44760(11) 0.0182(4) Uani 1 1 d .
H37 H 0.8033 0.0466 0.4012 0.022 Uiso 1 1 calc R
C38 C 0.8642(2) 0.05684(10) 0.51472(12) 0.0216(4) Uani 1 1 d .
H38 H 0.9648 0.0509 0.5139 0.026 Uiso 1 1 calc R
C39 C 0.1982(2) 0.13039(10) 0.42838(11) 0.0200(4) Uani 1 1 d .
H39 H 0.1536 0.0910 0.4230 0.024 Uiso 1 1 calc R
C40 C 0.3294(3) 0.24504(10) 0.44668(12) 0.0253(5) Uani 1 1 d .
H40 H 0.3751 0.2842 0.4535 0.030 Uiso 1 1 calc R
C41 C 0.6195(2) 0.06330(8) 0.44764(11) 0.0144(4) Uani 1 1 d .
C42 C 0.1372(2) 0.17661(11) 0.46687(12) 0.0262(5) Uani 1 1 d .
H42 H 0.0506 0.1689 0.4875 0.031 Uiso 1 1 calc R
C43 C 0.2648(2) 0.27640(10) -0.00740(12) 0.0217(4) Uani 1 1 d .
H43 H 0.2784 0.3196 -0.0114 0.026 Uiso 1 1 calc R
C44 C -0.1024(2) 0.32388(9) 0.14962(12) 0.0205(4) Uani 1 1 d .
H44 H -0.1626 0.3404 0.1068 0.025 Uiso 1 1 calc R
C45 C 0.2021(3) 0.23419(11) 0.47546(12) 0.0280(5) Uani 1 1 d .
H45 H 0.1591 0.2661 0.5011 0.034 Uiso 1 1 calc R
C46 C 0.2700(2) 0.23937(10) -0.06973(12) 0.0232(5) Uani 1 1 d .
H46 H 0.2880 0.2570 -0.1162 0.028 Uiso 1 1 calc R
C47 C 0.5988(4) 0.21868(15) 0.1921(2) 0.0569(9) Uani 1 1 d .
H47A H 0.5471 0.2033 0.1432 0.068 Uiso 1 1 calc R
H47B H 0.6860 0.2411 0.1815 0.068 Uiso 1 1 calc R

loop_
_atom_site_aniso_label
_atom_site_aniso_U_11
_atom_site_aniso_U_22
_atom_site_aniso_U_33
_atom_site_aniso_U_23
_atom_site_aniso_U_13
_atom_site_aniso_U_12
Cl1 0.0621(4) 0.0344(4) 0.0383(4) 0.0003(3) 0.0208(3) 0.0052(3)
Cl2 0.0602(5) 0.0417(4) 0.0479(4) -0.0084(3) -0.0055(3) 0.0099(3)
N4 0.0153(8) 0.0136(8) 0.0130(8) -0.0013(6) 0.0014(6) -0.0005(6)
N2 0.0144(8) 0.0150(8) 0.0119(8) -0.0001(6) 0.0005(6) -0.0004(6)
N3 0.0134(8) 0.0128(8) 0.0124(8) -0.0018(6) 0.0007(6) 0.0015(6)
N1 0.0143(8) 0.0142(8) 0.0144(8) -0.0028(6) -0.0010(6) 0.0015(6)
C1 0.0152(9) 0.0131(9) 0.0139(9) -0.0012(7) 0.0023(7) -0.0010(7)
C2 0.0198(10) 0.0175(10) 0.0156(9) -0.0015(8) 0.0016(8) 0.0015(8)
C3 0.0208(10) 0.0151(10) 0.0180(10) 0.0004(8) 0.0024(8) 0.0011(8)
C4 0.0150(9) 0.0132(9) 0.0127(9) -0.0006(7) 0.0010(7) -0.0023(7)
C5 0.0166(9) 0.0106(9) 0.0137(9) 0.0010(7) 0.0022(7) 0.0015(7)
C6 0.0141(9) 0.0189(10) 0.0131(9) -0.0013(8) -0.0005(7) 0.0037(7)
C7 0.0175(10) 0.0165(10) 0.0194(10) 0.0001(8) 0.0017(8) 0.0006(8)
C8 0.0190(10) 0.0093(9) 0.0156(9) 0.0008(7) 0.0025(8) 0.0008(7)
C9 0.0181(10) 0.0208(10) 0.0170(10) -0.0016(8) 0.0012(8) -0.0053(8)
C10 0.0260(11) 0.0251(11) 0.0169(10) -0.0009(8) 0.0039(8) 0.0039(9)
C11 0.0266(11) 0.0174(10) 0.0181(10) -0.0012(8) 0.0081(8) 0.0000(8)
C12 0.0135(9) 0.0117(9) 0.0143(9) 0.0007(7) 0.0022(7) -0.0001(7)
C13 0.0139(9) 0.0156(9) 0.0102(8) 0.0012(7) -0.0020(7) 0.0016(7)
C14 0.0159(9) 0.0170(10) 0.0099(9) -0.0021(7) -0.0026(7) 0.0029(7)
C15 0.0259(11) 0.0192(10) 0.0167(10) -0.0003(8) -0.0077(8) 0.0031(8)
C16 0.0133(9) 0.0179(10) 0.0106(9) -0.0001(7) -0.0014(7) 0.0005(7)
C17 0.0275(11) 0.0202(10) 0.0141(9) 0.0012(8) 0.0015(8) 0.0008(8)
C18 0.0170(10) 0.0180(10) 0.0180(10) 0.0009(8) 0.0015(8) 0.0006(8)
C19 0.0124(9) 0.0140(9) 0.0146(9) -0.0023(7) -0.0010(7) -0.0008(7)
C20 0.0134(9) 0.0146(9) 0.0117(9) -0.0007(7) 0.0005(7) 0.0029(7)
C21 0.0137(9) 0.0120(9) 0.0163(9) 0.0024(7) 0.0004(7) 0.0002(7)
C22 0.0277(11) 0.0190(10) 0.0156(10) -0.0012(8) -0.0006(8) 0.0046(8)
C23 0.0167(9) 0.0138(9) 0.0183(9) 0.0022(8) 0.0079(8) 0.0027(7)
C24 0.0134(9) 0.0151(9) 0.0136(9) -0.0033(7) -0.0007(7) 0.0007(7)
C25 0.0218(10) 0.0141(10) 0.0299(11) -0.0008(8) 0.0061(9) 0.0036(8)
C26 0.0159(9) 0.0140(9) 0.0162(9) -0.0002(7) 0.0028(7) 0.0000(7)
C27 0.0195(10) 0.0208(10) 0.0165(10) -0.0007(8) 0.0024(8) -0.0008(8)
C28 0.0317(12) 0.0203(11) 0.0208(11) -0.0073(8) 0.0020(9) 0.0035(9)
C29 0.0222(10) 0.0187(10) 0.0150(9) -0.0015(8) -0.0025(8) -0.0001(8)
C30 0.0194(10) 0.0178(10) 0.0155(9) -0.0027(8) 0.0013(8) -0.0001(8)
C31 0.0124(9) 0.0164(10) 0.0154(9) 0.0014(7) 0.0011(7) 0.0019(7)
C32 0.0250(11) 0.0241(11) 0.0179(10) -0.0013(8) -0.0019(8) -0.0042(9)
C33 0.0123(9) 0.0272(11) 0.0133(9) -0.0012(8) 0.0010(7) 0.0007(8)
C34 0.0326(12) 0.0211(11) 0.0138(10) -0.0031(8) 0.0039(9) -0.0032(9)
C35 0.0165(9) 0.0108(9) 0.0117(9) 0.0013(7) 0.0009(7) 0.0021(7)
C36 0.0215(10) 0.0106(9) 0.0130(9) 0.0008(7) 0.0032(7) 0.0009(7)
C37 0.0191(10) 0.0170(10) 0.0182(10) -0.0042(8) 0.0017(8) 0.0021(8)
C38 0.0174(10) 0.0193(10) 0.0265(11) -0.0033(8) -0.0023(8) 0.0043(8)
C39 0.0190(10) 0.0238(11) 0.0166(10) -0.0028(8) 0.0002(8) 0.0014(8)
C40 0.0386(13) 0.0170(10) 0.0169(10) -0.0046(8) -0.0074(9) 0.0037(9)
C41 0.0179(9) 0.0100(9) 0.0146(9) -0.0005(7) -0.0004(7) 0.0010(7)
C42 0.0229(11) 0.0374(13) 0.0180(10) -0.0038(9) 0.0027(8) 0.0103(9)
C43 0.0187(10) 0.0178(10) 0.0291(11) 0.0058(9) 0.0051(9) 0.0013(8)
C44 0.0200(10) 0.0188(10) 0.0220(11) 0.0033(8) 0.0007(8) 0.0034(8)
C45 0.0395(13) 0.0269(12) 0.0158(10) -0.0072(9) -0.0021(9) 0.0163(10)
C46 0.0219(11) 0.0280(12) 0.0204(11) 0.0075(9) 0.0057(8) 0.0035(9)
C47 0.064(2) 0.0542(19) 0.059(2) 0.0168(16) 0.0307(17) 0.0112(16)

loop_
_atom_type_symbol
_atom_type_description
_atom_type_scat_dispersion_real
_atom_type_scat_dispersion_imag
_atom_type_scat_source
C C 0.0033 0.0016 'International Tables Vol C Tables 4.2.6.8 and 6.1.1.4'
H H 0.0000 0.0000 'International Tables Vol C Tables 4.2.6.8 and 6.1.1.4'
N N 0.0061 0.0033 'International Tables Vol C Tables 4.2.6.8 and 6.1.1.4'
Cl Cl 0.1484 0.1585 'International Tables Vol C Tables 4.2.6.8 and 6.1.1.4'

loop_
_geom_angle_atom_site_label_1
_geom_angle_atom_site_label_2
_geom_angle_atom_site_label_3
_geom_angle
C12 N4 C1 105.77(16)
C19 N2 C20 105.86(15)
C12 N3 C4 107.30(15)
C12 N3 C20 122.00(15)
C4 N3 C20 130.70(15)
C24 N1 C20 106.25(15)
C4 C1 N4 110.59(16)
C4 C1 C41 128.39(17)
N4 C1 C41 121.02(17)
C44 C2 C26 120.23(19)
C44 C2 H2 119.9
C26 C2 H2 119.9
C10 C3 C31 120.36(19)
C10 C3 H3 119.8
C31 C3 H3 119.8
C1 C4 N3 104.84(16)
C1 C4 C14 129.72(17)
N3 C4 C14 125.41(16)
C35 C5 C8 119.05(17)
C35 C5 C16 121.72(17)
C8 C5 C16 119.23(17)
C33 C6 C13 120.40(18)
C33 C6 H6 119.8
C13 C6 H6 119.8
C43 C7 C31 119.73(19)
C43 C7 H7 120.1
C31 C7 H7 120.1
C36 C8 C27 117.67(17)
C36 C8 C5 119.72(17)
C27 C8 C5 122.40(18)
C30 C9 C33 120.19(19)
C30 C9 H9 119.9
C33 C9 H9 119.9
C3 C10 C46 120.0(2)
C3 C10 H10 120.0
C46 C10 H10 120.0
C34 C11 C36 120.59(19)
C34 C11 H11 119.7
C36 C11 H11 119.7
N4 C12 N3 111.46(16)
N4 C12 C35 124.76(17)
N3 C12 C35 123.75(16)
C6 C13 C16 120.73(18)
C6 C13 C20 119.98(17)
C16 C13 C20 119.06(16)
C29 C14 C39 118.95(18)
C29 C14 C4 119.56(18)
C39 C14 C4 121.47(18)
C17 C15 C38 119.30(19)
C17 C15 H15 120.4
C38 C15 H15 120.4
C30 C16 C13 117.60(17)
C30 C16 C5 119.37(17)
C13 C16 C5 123.02(17)
C18 C17 C15 120.33(19)
C18 C17 H17 119.8
C15 C17 H17 119.8
C17 C18 C41 120.87(19)
C17 C18 H18 119.6
C41 C18 H18 119.6
N2 C19 C31 120.85(17)
N2 C19 C24 109.52(16)
C31 C19 C24 129.62(17)
N1 C20 N2 108.10(15)
N1 C20 N3 112.11(15)
N2 C20 N3 108.34(14)
N1 C20 C13 110.59(15)
N2 C20 C13 111.40(15)
N3 C20 C13 106.31(15)
C23 C21 C35 121.07(18)
C23 C21 H21 119.5
C35 C21 H21 119.5
C28 C22 C26 119.82(19)
C28 C22 H22 120.1
C26 C22 H22 120.1
C21 C23 C36 120.70(17)
C21 C23 H23 119.6
C36 C23 H23 119.6
N1 C24 C26 122.09(17)
N1 C24 C19 110.07(16)
C26 C24 C19 127.84(17)
C28 C25 C44 120.04(19)
C28 C25 H25 120.0
C44 C25 H25 120.0
C2 C26 C22 119.78(18)
C2 C26 C24 121.48(17)
C22 C26 C24 118.74(17)
C32 C27 C8 121.05(19)
C32 C27 H27 119.5
C8 C27 H27 119.5
C25 C28 C22 120.32(19)
C25 C28 H28 119.8
C22 C28 H28 119.8
C40 C29 C14 120.4(2)
C40 C29 H29 119.8
C14 C29 H29 119.8
C9 C30 C16 121.52(19)
C9 C30 H30 119.2
C16 C30 H30 119.2
C3 C31 C7 119.20(18)
C3 C31 C19 118.96(17)
C7 C31 C19 121.78(18)
C27 C32 C34 120.82(19)
C27 C32 H32 119.6
C34 C32 H32 119.6
C6 C33 C9 119.57(18)
C6 C33 H33 120.2
C9 C33 H33 120.2
C11 C34 C32 119.89(19)
C11 C34 H34 120.1
C32 C34 H34 120.1
C5 C35 C21 120.20(17)
C5 C35 C12 123.12(17)
C21 C35 C12 116.66(16)
C23 C36 C8 118.91(17)
C23 C36 C11 121.16(18)
C8 C36 C11 119.79(18)
C38 C37 C41 120.59(19)
C38 C37 H37 119.7
C41 C37 H37 119.7
C37 C38 C15 120.49(19)
C37 C38 H38 119.8
C15 C38 H38 119.8
C42 C39 C14 120.4(2)
C42 C39 H39 119.8
C14 C39 H39 119.8
C45 C40 C29 120.2(2)
C45 C40 H40 119.9
C29 C40 H40 119.9
C37 C41 C18 118.43(17)
C37 C41 C1 120.06(17)
C18 C41 C1 121.50(17)
C39 C42 C45 120.2(2)
C39 C42 H42 119.9
C45 C42 H42 119.9
C46 C43 C7 120.7(2)
C46 C43 H43 119.6
C7 C43 H43 119.6
C2 C44 C25 119.77(19)
C2 C44 H44 120.1
C25 C44 H44 120.1
C40 C45 C42 119.8(2)
C40 C45 H45 120.1
C42 C45 H45 120.1
C43 C46 C10 119.9(2)
C43 C46 H46 120.0
C10 C46 H46 120.0
Cl1 C47 Cl2 112.23(17)
Cl1 C47 H47A 109.2
Cl2 C47 H47A 109.2
Cl1 C47 H47B 109.2
Cl2 C47 H47B 109.2
H47A C47 H47B 107.9

loop_
_geom_bond_atom_site_label_1
_geom_bond_atom_site_label_2
_geom_bond_distance
Cl1 C47 1.748(3)
Cl2 C47 1.749(3)
N4 C12 1.318(2)
N4 C1 1.384(2)
N2 C19 1.287(2)
N2 C20 1.478(2)
N3 C12 1.375(2)
N3 C4 1.392(2)
N3 C20 1.478(2)
N1 C24 1.281(3)
N1 C20 1.460(2)
C1 C4 1.382(3)
C1 C41 1.473(3)
C2 C44 1.389(3)
C2 C26 1.391(3)
C2 H2 0.9500
C3 C10 1.385(3)
C3 C31 1.397(3)
C3 H3 0.9500
C4 C14 1.479(3)
C5 C35 1.388(3)
C5 C8 1.437(3)
C5 C16 1.486(3)
C6 C33 1.386(3)
C6 C13 1.398(3)
C6 H6 0.9500
C7 C43 1.387(3)
C7 C31 1.400(3)
C7 H7 0.9500
C8 C36 1.421(3)
C8 C27 1.426(3)
C9 C30 1.386(3)
C9 C33 1.388(3)
C9 H9 0.9500
C10 C46 1.388(3)
C10 H10 0.9500
C11 C34 1.370(3)
C11 C36 1.424(3)
C11 H11 0.9500
C12 C35 1.473(3)
C13 C16 1.406(3)
C13 C20 1.527(3)
C14 C29 1.393(3)
C14 C39 1.396(3)
C15 C17 1.391(3)
C15 C38 1.393(3)
C15 H15 0.9500
C16 C30 1.402(3)
C17 C18 1.385(3)
C17 H17 0.9500
C18 C41 1.400(3)
C18 H18 0.9500
C19 C31 1.479(3)
C19 C24 1.509(3)
C21 C23 1.363(3)
C21 C35 1.419(3)
C21 H21 0.9500
C22 C28 1.387(3)
C22 C26 1.393(3)
C22 H22 0.9500
C23 C36 1.418(3)
C23 H23 0.9500
C24 C26 1.474(3)
C25 C28 1.386(3)
C25 C44 1.389(3)
C25 H25 0.9500
C27 C32 1.372(3)
C27 H27 0.9500
C28 H28 0.9500
C29 C40 1.390(3)
C29 H29 0.9500
C30 H30 0.9500
C32 C34 1.406(3)
C32 H32 0.9500
C33 H33 0.9500
C34 H34 0.9500
C37 C38 1.387(3)
C37 C41 1.400(3)
C37 H37 0.9500
C38 H38 0.9500
C39 C42 1.385(3)
C39 H39 0.9500
C40 C45 1.382(3)
C40 H40 0.9500
C42 C45 1.388(3)
C42 H42 0.9500
C43 C46 1.379(3)
C43 H43 0.9500
C44 H44 0.9500
C45 H45 0.9500
C46 H46 0.9500
C47 H47A 0.9900
C47 H47B 0.9900
